data_7037393
loop_
_publ_author_name
'Ye, Qiong'
'Wang, Hui-Ting'
'Zhou, Lin'
'Kong, Li-Hui'
'Ye, Heng-Yun'
'Fu, Da-Wei'
'Zhang, Yi'

_publ_section_title
;
 Phase transition metal-crown ether coordination compounds tuned by metal
 ions.
;
_journal_issue 3
_journal_name_full 'Dalton transactions (Cambridge, England : 2003)'
_journal_page_first 1000
_journal_page_last 1006
_journal_paper_doi 10.1039/c5dt02631h
_journal_volume 45
_journal_year 2016
_chemical_formula_moiety 'C10 H20 O5, Cl3 Bi'
_chemical_formula_sum 'C10 H20 Bi Cl3 O5'
_chemical_formula_weight 535.59
_chemical_name_systematic
; 
 ? 
;
_space_group_IT_number 19
_symmetry_cell_setting orthorhombic
_symmetry_space_group_name_Hall 'P 2ac 2ab'
_symmetry_space_group_name_H-M 'P 21 21 21'
_atom_sites_solution_hydrogens geom
_atom_sites_solution_primary direct
_atom_sites_solution_secondary difmap
_audit_creation_method SHELXL-97
_audit_update_record
;
2015-10-07 deposited with the CCDC.
2015-11-16 downloaded from the CCDC.
;
_cell_angle_alpha 90.00
_cell_angle_beta 90.00
_cell_angle_gamma 90.00
_cell_formula_units_Z 4
_cell_length_a 15.965(9)
_cell_length_b 7.6919(8)
_cell_length_c 13.280(5)
_cell_measurement_temperature 293(2)
_cell_measurement_theta_max 27.51
_cell_measurement_theta_min 3.06
_cell_volume 1630.8(11)
_computing_cell_refinement '<i>CrystalClear</i> (Rigaku, 2005)'
_computing_data_collection '<i>CrystalClear</i> (Rigaku, 2005)'
_computing_data_reduction '<i>CrystalClear</i> (Rigaku, 2005)'
_computing_molecular_graphics '<i>SHELXTL</i> (Sheldrick, 2008)'
_computing_publication_material '<i>PRPKAPPA</i> (Ferguson, 1999)'
_computing_structure_refinement '<i>SHELXL-97</i> (Sheldrick, 2008)'
_computing_structure_solution '<i>SHELXS-97</i> (Sheldrick, 2008)'
_diffrn_ambient_temperature 293(2)
_diffrn_measured_fraction_theta_full 0.998
_diffrn_measured_fraction_theta_max 0.998
_diffrn_measurement_device_type 'Mercury2 (2x2 bin mode)'
_diffrn_measurement_method CCD_Profile_fitting
_diffrn_radiation_monochromator graphite
_diffrn_radiation_source 'fine-focus sealed tube'
_diffrn_radiation_type MoK\a
_diffrn_radiation_wavelength 0.71073
_diffrn_reflns_av_R_equivalents 0.0770
_diffrn_reflns_av_sigmaI/netI 0.0666
_diffrn_reflns_limit_h_max 20
_diffrn_reflns_limit_h_min -20
_diffrn_reflns_limit_k_max 9
_diffrn_reflns_limit_k_min -9
_diffrn_reflns_limit_l_max 17
_diffrn_reflns_limit_l_min -17
_diffrn_reflns_number 17072
_diffrn_reflns_theta_full 27.51
_diffrn_reflns_theta_max 27.51
_diffrn_reflns_theta_min 3.06
_exptl_absorpt_coefficient_mu 11.313
_exptl_absorpt_correction_T_max 0.2106
_exptl_absorpt_correction_T_min 0.1438
_exptl_absorpt_correction_type multi-scan
_exptl_absorpt_process_details '<i>CrystalClear</i> (Rigaku, 2005)'
_exptl_crystal_colour Light-yellow
_exptl_crystal_density_diffrn 2.181
_exptl_crystal_density_method 'not measured'
_exptl_crystal_description block
_exptl_crystal_F_000 1016
_exptl_crystal_size_max 0.28
_exptl_crystal_size_mid 0.25
_exptl_crystal_size_min 0.20
_refine_diff_density_max 0.621
_refine_diff_density_min -1.267
_refine_diff_density_rms 0.152
_refine_ls_abs_structure_details 'Flack H D (1983), Acta Cryst. A39, 876-881'
_refine_ls_abs_structure_Flack 0.00
_refine_ls_extinction_method SHELXL
_refine_ls_goodness_of_fit_ref 1.048
_refine_ls_hydrogen_treatment mixed
_refine_ls_matrix_type full
_refine_ls_number_parameters 172
_refine_ls_number_reflns 3725
_refine_ls_number_restraints 0
_refine_ls_restrained_S_all 1.048
_refine_ls_R_factor_all 0.0593
_refine_ls_R_factor_gt 0.0462
_refine_ls_shift/su_max 0.126
_refine_ls_shift/su_mean 0.025
_refine_ls_structure_factor_coef Fsqd
_refine_ls_weighting_details 'calc w=1/[\s^2^(Fo^2^)+(0.0536P)^2^+31.1967P] where P=(Fo^2^+2Fc^2^)/3'
_refine_ls_weighting_scheme calc
_refine_ls_wR_factor_gt 0.1008
_refine_ls_wR_factor_ref 0.1062
_reflns_number_gt 3107
_reflns_number_total 3725
_reflns_threshold_expression >2sigma(I)
_cod_data_source_file c5dt02631h2.cif
_cod_data_source_block bi-293k
_cod_depositor_comments
;
The following automatic conversions were performed:

'_symmetry_cell_setting' value 'Orthorhombic' changed to
'orthorhombic' according to
/usr/data/users/saulius/crontab/automatic-downloads/rss-feeds/RSC/lib/dictionaries/cif_core.dic
dictionary named 'cif_core.dic' version 2.4.2 from 2011-04-26.

Automatic conversion script
Id: cif_fix_values 4268 2015-11-12 08:31:59Z antanas 

 Adding full bibliography for 7037390--7037395.cif.
;
_cod_database_code 7037393

loop_
_symmetry_equiv_pos_as_xyz
'x, y, z'
'x+1/2, -y+1/2, -z'
'-x, y+1/2, -z+1/2'
'-x+1/2, -y, z+1/2'

loop_
_atom_site_label
_atom_site_type_symbol
_atom_site_fract_x
_atom_site_fract_y
_atom_site_fract_z
_atom_site_U_iso_or_equiv
_atom_site_adp_type
_atom_site_occupancy
_atom_site_symmetry_multiplicity
_atom_site_calc_flag
_atom_site_refinement_flags
Bi1 Bi 0.390269(15) 0.75575(3) 0.491542(15) 0.02600(6) Uani 0.90 1 d P
Cl1 Cl 0.49858(13) 0.5147(3) 0.49849(18) 0.0471(5) Uani 0.92 1 d P
Cl3 Cl 0.30727(15) 0.6279(3) 0.63528(15) 0.0447(6) Uani 0.91 1 d P
Cl2 Cl 0.30718(14) 0.5671(3) 0.37014(15) 0.0389(5) Uani 0.92 1 d P
O5 O 0.2807(4) 0.9922(7) 0.3991(4) 0.0469(17) Uani 0.93 1 d P
O4 O 0.4336(4) 0.8873(8) 0.3045(4) 0.0429(17) Uani 0.89 1 d P
O3 O 0.5380(3) 0.9574(8) 0.4633(5) 0.0487(18) Uani 0.89 1 d P
O2 O 0.4833(4) 0.9020(8) 0.6558(4) 0.0558(19) Uani 0.95 1 d P
O1 O 0.3287(4) 1.0603(7) 0.6006(4) 0.0516(18) Uani 0.95 1 d P
C8 C 0.3128(6) 1.0819(11) 0.3133(6) 0.049(3) Uani 0.91 1 d P
H8A H 0.3484 1.1772 0.3344 0.059 Uiso 0.91 1 calc PR
H8B H 0.2671 1.1289 0.2736 0.059 Uiso 0.91 1 calc PR
C7 C 0.3623(6) 0.9536(13) 0.2516(6) 0.039(3) Uani 0.85 1 d P
H7A H 0.3262 0.8575 0.2328 0.047 Uiso 0.85 1 calc PR
H7B H 0.3810 1.0098 0.1902 0.047 Uiso 0.85 1 calc PR
C6 C 0.5056(6) 0.9962(14) 0.2937(8) 0.051(3) Uani 0.83 1 d P
H6A H 0.4906 1.1161 0.3075 0.061 Uiso 0.83 1 calc PR
H6B H 0.5267 0.9893 0.2253 0.061 Uiso 0.83 1 calc PR
C5 C 0.5704(6) 0.9381(14) 0.3649(8) 0.062(3) Uani 0.89 1 d P
H5A H 0.5845 0.8174 0.3523 0.075 Uiso 0.89 1 calc PR
H5B H 0.6206 1.0077 0.3570 0.075 Uiso 0.89 1 calc PR
C4 C 0.5964(6) 0.9270(13) 0.5416(8) 0.060(3) Uani 0.90 1 d P
H4A H 0.6489 0.9853 0.5275 0.072 Uiso 0.90 1 calc PR
H4B H 0.6070 0.8035 0.5490 0.072 Uiso 0.90 1 calc PR
C3 C 0.5566(6) 1.0001(14) 0.6366(9) 0.078(4) Uani 0.96 1 d P
H3A H 0.5951 0.9906 0.6928 0.093 Uiso 0.96 1 calc PR
H3B H 0.5425 1.1217 0.6272 0.093 Uiso 0.96 1 calc PR
C2 C 0.4295(7) 0.9892(13) 0.7263(7) 0.067(3) Uani 0.98 1 d P
H2A H 0.4633 1.0377 0.7801 0.081 Uiso 0.98 1 calc PR
H2B H 0.3915 0.9051 0.7558 0.081 Uiso 0.98 1 calc PR
C1 C 0.3790(7) 1.1335(12) 0.6777(7) 0.054(3) Uani 0.93 1 d P
H1A H 0.3438 1.1895 0.7277 0.065 Uiso 0.93 1 calc PR
H1B H 0.4163 1.2203 0.6495 0.065 Uiso 0.93 1 calc PR
C10 C 0.2897(7) 1.1880(11) 0.5408(7) 0.059(3) Uani 0.95 1 d P
H10A H 0.3319 1.2579 0.5074 0.070 Uiso 0.95 1 calc PR
H10B H 0.2563 1.2641 0.5831 0.070 Uiso 0.95 1 calc PR
C9 C 0.2353(6) 1.1036(11) 0.4647(7) 0.042(2) Uani 0.87 1 d P
H9A H 0.1924 1.0367 0.4989 0.051 Uiso 0.87 1 calc PR
H9B H 0.2076 1.1927 0.4252 0.051 Uiso 0.87 1 calc PR

loop_
_atom_site_aniso_label
_atom_site_aniso_U_11
_atom_site_aniso_U_22
_atom_site_aniso_U_33
_atom_site_aniso_U_23
_atom_site_aniso_U_13
_atom_site_aniso_U_12
Bi1 0.02567(12) 0.02652(11) 0.02580(10) 0.00126(16) 0.00077(11) -0.00129(16)
Cl1 0.0394(10) 0.0507(11) 0.0512(12) -0.0018(11) -0.0034(12) 0.0157(9)
Cl3 0.0547(14) 0.0401(10) 0.0392(10) -0.0023(9) 0.0161(10) -0.0095(11)
Cl2 0.0362(12) 0.0400(10) 0.0406(10) -0.0070(9) -0.0024(9) -0.0075(10)
O5 0.047(4) 0.044(3) 0.050(3) -0.004(3) 0.001(3) 0.003(3)
O4 0.036(4) 0.054(4) 0.039(3) -0.001(3) -0.002(3) -0.005(3)
O3 0.015(3) 0.070(4) 0.061(4) 0.011(3) -0.001(3) -0.010(3)
O2 0.067(4) 0.055(4) 0.045(3) -0.007(3) -0.015(3) -0.018(3)
O1 0.080(5) 0.034(3) 0.041(3) -0.003(3) -0.006(3) 0.001(3)
C8 0.059(7) 0.041(5) 0.048(5) 0.021(4) -0.017(5) 0.001(5)
C7 0.042(6) 0.046(5) 0.029(4) -0.001(4) -0.002(4) 0.000(4)
C6 0.032(6) 0.066(7) 0.055(6) 0.014(5) 0.007(5) -0.005(6)
C5 0.042(6) 0.073(7) 0.071(7) -0.002(6) 0.008(6) -0.026(6)
C4 0.035(6) 0.063(6) 0.081(7) 0.003(5) -0.006(5) -0.006(5)
C3 0.064(7) 0.067(7) 0.102(8) 0.000(6) -0.038(6) -0.033(6)
C2 0.095(8) 0.066(6) 0.040(5) -0.006(5) -0.013(5) -0.012(6)
C1 0.076(7) 0.042(5) 0.044(5) -0.008(4) 0.003(5) 0.010(5)
C10 0.081(7) 0.043(5) 0.052(5) -0.004(4) 0.007(5) 0.008(5)
C9 0.031(5) 0.036(5) 0.060(6) -0.006(4) -0.003(4) 0.013(4)

loop_
_atom_type_symbol
_atom_type_description
_atom_type_scat_dispersion_real
_atom_type_scat_dispersion_imag
_atom_type_scat_source
C C 0.0033 0.0016 'International Tables Vol C Tables 4.2.6.8 and 6.1.1.4'
H H 0.0000 0.0000 'International Tables Vol C Tables 4.2.6.8 and 6.1.1.4'
O O 0.0106 0.0060 'International Tables Vol C Tables 4.2.6.8 and 6.1.1.4'
Cl Cl 0.1484 0.1585 'International Tables Vol C Tables 4.2.6.8 and 6.1.1.4'
Bi Bi -4.1077 10.2566 'International Tables Vol C Tables 4.2.6.8 and 6.1.1.4'

loop_
_geom_angle_atom_site_label_1
_geom_angle_atom_site_label_2
_geom_angle_atom_site_label_3
_geom_angle
Cl3 Bi1 Cl1 92.61(8)
Cl3 Bi1 Cl2 89.04(7)
Cl1 Bi1 Cl2 87.80(7)
Cl3 Bi1 O4 162.16(14)
Cl1 Bi1 O4 97.43(14)
Cl2 Bi1 O4 76.71(14)
Cl3 Bi1 O5 104.85(14)
Cl1 Bi1 O5 156.12(13)
Cl2 Bi1 O5 76.53(13)
O4 Bi1 O5 61.74(18)
Cl3 Bi1 O3 138.33(14)
Cl1 Bi1 O3 80.69(14)
Cl2 Bi1 O3 131.25(14)
O4 Bi1 O3 58.40(18)
O5 Bi1 O3 96.07(18)
Cl3 Bi1 O2 81.36(14)
Cl1 Bi1 O2 84.61(14)
Cl2 Bi1 O2 167.45(13)
O4 Bi1 O2 114.15(18)
O5 Bi1 O2 113.66(17)
O3 Bi1 O2 57.16(19)
Cl3 Bi1 O1 76.18(13)
Cl1 Bi1 O1 142.82(13)
Cl2 Bi1 O1 126.56(15)
O4 Bi1 O1 103.61(17)
O5 Bi1 O1 59.19(17)
O3 Bi1 O1 84.70(19)
O2 Bi1 O1 58.91(19)
C9 O5 C8 112.4(6)
C9 O5 Bi1 116.1(5)
C8 O5 Bi1 116.0(5)
C7 O4 C6 112.4(7)
C7 O4 Bi1 111.8(5)
C6 O4 Bi1 120.3(5)
C5 O3 C4 115.0(7)
C5 O3 Bi1 111.6(5)
C4 O3 Bi1 111.0(5)
C3 O2 C2 111.3(7)
C3 O2 Bi1 120.0(6)
C2 O2 Bi1 111.7(5)
C10 O1 C1 112.3(7)
C10 O1 Bi1 115.4(5)
C1 O1 Bi1 119.0(5)
O5 C8 C7 107.8(7)
O5 C8 H8A 110.1
C7 C8 H8A 110.1
O5 C8 H8B 110.1
C7 C8 H8B 110.2
H8A C8 H8B 108.5
O4 C7 C8 112.6(7)
O4 C7 H7A 109.1
C8 C7 H7A 109.1
O4 C7 H7B 109.1
C8 C7 H7B 109.1
H7A C7 H7B 107.8
O4 C6 C5 108.8(8)
O4 C6 H6A 109.9
C5 C6 H6A 109.9
O4 C6 H6B 109.9
C5 C6 H6B 109.9
H6A C6 H6B 108.3
O3 C5 C6 107.8(8)
O3 C5 H5A 110.1
C6 C5 H5A 110.1
O3 C5 H5B 110.1
C6 C5 H5B 110.2
H5A C5 H5B 108.5
O3 C4 C3 105.9(8)
O3 C4 H4A 110.6
C3 C4 H4A 110.6
O3 C4 H4B 110.6
C3 C4 H4B 110.5
H4A C4 H4B 108.7
O2 C3 C4 107.3(8)
O2 C3 H3A 110.3
C4 C3 H3A 110.3
O2 C3 H3B 110.2
C4 C3 H3B 110.2
H3A C3 H3B 108.5
O2 C2 C1 112.5(7)
O2 C2 H2A 109.1
C1 C2 H2A 109.1
O2 C2 H2B 109.1
C1 C2 H2B 109.1
H2A C2 H2B 107.8
O1 C1 C2 108.5(7)
O1 C1 H1A 110.0
C2 C1 H1A 110.0
O1 C1 H1B 110.0
C2 C1 H1B 110.0
H1A C1 H1B 108.4
O1 C10 C9 109.7(7)
O1 C10 H10A 109.7
C9 C10 H10A 109.7
O1 C10 H10B 109.7
C9 C10 H10B 109.7
H10A C10 H10B 108.2
O5 C9 C10 112.6(7)
O5 C9 H9A 109.1
C10 C9 H9A 109.1
O5 C9 H9B 109.1
C10 C9 H9B 109.1
H9A C9 H9B 107.8

loop_
_geom_bond_atom_site_label_1
_geom_bond_atom_site_label_2
_geom_bond_distance
Bi1 Cl3 2.523(2)
Bi1 Cl1 2.537(2)
Bi1 Cl2 2.543(2)
Bi1 O4 2.770(6)
Bi1 O5 2.806(6)
Bi1 O3 2.848(6)
Bi1 O2 2.868(6)
Bi1 O1 2.924(6)
O5 C9 1.421(10)
O5 C8 1.427(10)
O4 C7 1.431(11)
O4 C6 1.429(11)
O3 C5 1.412(12)
O3 C4 1.415(12)
O2 C3 1.415(12)
O2 C2 1.436(12)
O1 C10 1.408(10)
O1 C1 1.419(11)
C8 C7 1.506(13)
C8 H8A 0.9700
C8 H8B 0.9700
C7 H7A 0.9700
C7 H7B 0.9700
C6 C5 1.471(14)
C6 H6A 0.9700
C6 H6B 0.9700
C5 H5A 0.9700
C5 H5B 0.9700
C4 C3 1.521(15)
C4 H4A 0.9700
C4 H4B 0.9700
C3 H3A 0.9700
C3 H3B 0.9700
C2 C1 1.517(14)
C2 H2A 0.9700
C2 H2B 0.9700
C1 H1A 0.9700
C1 H1B 0.9700
C10 C9 1.482(13)
C10 H10A 0.9700
C10 H10B 0.9700
C9 H9A 0.9700
C9 H9B 0.9700

loop_
_geom_torsion_atom_site_label_1
_geom_torsion_atom_site_label_2
_geom_torsion_atom_site_label_3
_geom_torsion_atom_site_label_4
_geom_torsion
Cl3 Bi1 O5 C9 45.4(5)
Cl1 Bi1 O5 C9 -178.9(4)
Cl2 Bi1 O5 C9 130.8(5)
O4 Bi1 O5 C9 -147.3(6)
O3 Bi1 O5 C9 -98.2(5)
O2 Bi1 O5 C9 -41.5(6)
O1 Bi1 O5 C9 -18.1(5)
Cl3 Bi1 O5 C8 -179.2(5)
Cl1 Bi1 O5 C8 -43.6(7)
Cl2 Bi1 O5 C8 -93.9(5)
O4 Bi1 O5 C8 -11.9(5)
O3 Bi1 O5 C8 37.1(5)
O2 Bi1 O5 C8 93.9(5)
O1 Bi1 O5 C8 117.3(6)
Cl3 Bi1 O4 C7 23.3(8)
Cl1 Bi1 O4 C7 147.0(5)
Cl2 Bi1 O4 C7 61.1(5)
O5 Bi1 O4 C7 -20.6(5)
O3 Bi1 O4 C7 -138.7(6)
O2 Bi1 O4 C7 -125.6(5)
O1 Bi1 O4 C7 -63.8(6)
Cl3 Bi1 O4 C6 158.5(5)
Cl1 Bi1 O4 C6 -77.8(6)
Cl2 Bi1 O4 C6 -163.7(6)
O5 Bi1 O4 C6 114.6(7)
O3 Bi1 O4 C6 -3.6(6)
O2 Bi1 O4 C6 9.6(7)
O1 Bi1 O4 C6 71.3(6)
Cl3 Bi1 O3 C5 158.7(5)
Cl1 Bi1 O3 C5 75.3(6)
Cl2 Bi1 O3 C5 -3.4(7)
O4 Bi1 O3 C5 -29.4(6)
O5 Bi1 O3 C5 -80.8(6)
O2 Bi1 O3 C5 164.9(7)
O1 Bi1 O3 C5 -139.0(6)
Cl3 Bi1 O3 C4 29.1(7)
Cl1 Bi1 O3 C4 -54.3(6)
Cl2 Bi1 O3 C4 -133.0(5)
O4 Bi1 O3 C4 -159.1(6)
O5 Bi1 O3 C4 149.6(6)
O2 Bi1 O3 C4 35.3(6)
O1 Bi1 O3 C4 91.4(6)
Cl3 Bi1 O2 C3 175.4(6)
Cl1 Bi1 O2 C3 82.0(6)
Cl2 Bi1 O2 C3 135.0(7)
O4 Bi1 O2 C3 -13.8(7)
O5 Bi1 O2 C3 -82.1(7)
O3 Bi1 O2 C3 -0.4(6)
O1 Bi1 O2 C3 -105.5(7)
Cl3 Bi1 O2 C2 -51.7(5)
Cl1 Bi1 O2 C2 -145.2(5)
Cl2 Bi1 O2 C2 -92.1(8)
O4 Bi1 O2 C2 119.1(5)
O5 Bi1 O2 C2 50.8(6)
O3 Bi1 O2 C2 132.5(6)
O1 Bi1 O2 C2 27.3(5)
Cl3 Bi1 O1 C10 -130.4(6)
Cl1 Bi1 O1 C10 153.9(5)
Cl2 Bi1 O1 C10 -52.2(6)
O4 Bi1 O1 C10 31.2(6)
O5 Bi1 O1 C10 -13.4(6)
O3 Bi1 O1 C10 86.9(6)
O2 Bi1 O1 C10 141.4(7)
Cl3 Bi1 O1 C1 91.5(6)
Cl1 Bi1 O1 C1 15.8(7)
Cl2 Bi1 O1 C1 169.7(5)
O4 Bi1 O1 C1 -106.9(6)
O5 Bi1 O1 C1 -151.5(6)
O3 Bi1 O1 C1 -51.2(6)
O2 Bi1 O1 C1 3.3(5)
C9 O5 C8 C7 177.7(7)
Bi1 O5 C8 C7 40.7(8)
C6 O4 C7 C8 -86.4(9)
Bi1 O4 C7 C8 52.5(8)
O5 C8 C7 O4 -63.2(10)
C7 O4 C6 C5 169.3(8)
Bi1 O4 C6 C5 34.3(10)
C4 O3 C5 C6 -172.6(8)
Bi1 O3 C5 C6 59.9(9)
O4 C6 C5 O3 -62.0(11)
C5 O3 C4 C3 165.3(8)
Bi1 O3 C4 C3 -66.9(8)
C2 O2 C3 C4 -164.0(8)
Bi1 O2 C3 C4 -31.0(10)
O3 C4 C3 O2 63.8(10)
C3 O2 C2 C1 78.9(10)
Bi1 O2 C2 C1 -58.2(9)
C10 O1 C1 C2 -170.5(8)
Bi1 O1 C1 C2 -31.2(9)
O2 C2 C1 O1 59.9(11)
C1 O1 C10 C9 -177.6(8)
Bi1 O1 C10 C9 41.6(9)
C8 O5 C9 C10 -88.4(9)
Bi1 O5 C9 C10 48.6(8)
O1 C10 C9 O5 -60.3(10)
